data_2228114
loop_
_publ_author_name
'Shen, Fwu Ming'
'Lush, Shie Fu'

_publ_section_title
;
 Tri-\m-sulfato-\k^6^<i>O</i>:<i>O</i>'-bis[aqua(1,10-phenanthroline-\k^2^<i>N</i>,<i>N</i>')indium(III)]
 dihydrate
;
_journal_coeditor_code XU5026
_journal_issue 10
_journal_name_full 'Acta Crystallographica Section E'
_journal_page_first m1260
_journal_page_last m1261
_journal_paper_doi 10.1107/S1600536810036330
_journal_volume 66
_journal_year 2010
_chemical_formula_iupac '[In2 (S O4)3 (C12 H8 N2)2 (H2 O)2], 2H2 O'
_chemical_formula_moiety 'C24 H20 In2 N4 O14 S3, 2(H2 O)'
_chemical_formula_sum 'C24 H24 In2 N4 O16 S3'
_chemical_formula_weight 950.32
_chemical_name_systematic
;
Tri-\m-sulfato-\k^6^<i>O</i>:<i>O</i>'-bis[aqua(1,10-phenanthroline-
\k^2^<i>N</i>,<i>N</i>')indium(III)] dihydrate
;
_space_group_IT_number 2
_symmetry_cell_setting triclinic
_symmetry_space_group_name_Hall '-P 1'
_symmetry_space_group_name_H-M 'P -1'
_atom_sites_solution_hydrogens geom
_atom_sites_solution_primary direct
_atom_sites_solution_secondary difmap
_cell_angle_alpha 79.9040(10)
_cell_angle_beta 79.6060(10)
_cell_angle_gamma 64.7270(10)
_cell_formula_units_Z 2
_cell_length_a 10.5909(2)
_cell_length_b 12.0354(2)
_cell_length_c 13.3593(3)
_cell_measurement_reflns_used 10717
_cell_measurement_temperature 295
_cell_measurement_theta_max 25.03
_cell_measurement_theta_min 2.04
_cell_volume 1505.32(5)
_computing_cell_refinement 'SAINT (Bruker, 1999)'
_computing_data_collection 'SMART (Bruker, 2000)'
_computing_data_reduction 'SAINT (Bruker, 1999)'
_computing_molecular_graphics 'ORTEP-3 (Farrugia, 1997)'
_computing_publication_material 'PLATON (Spek, 2009)'
_computing_structure_refinement 'SHELXS97 (Sheldric, 2008)'
_computing_structure_solution 'SHELXL97 (Sheldrick, 2008)'
_diffrn_ambient_temperature 295
_diffrn_detector_area_resol_mean 9
_diffrn_measured_fraction_theta_full 0.991
_diffrn_measured_fraction_theta_max 0.991
_diffrn_measurement_device_type 'Bruker SMART CCD area-detector'
_diffrn_measurement_method '\w scan'
_diffrn_radiation_monochromator graphite
_diffrn_radiation_source 'fine-focus sealed tube'
_diffrn_radiation_type MoK\a
_diffrn_radiation_wavelength 0.71073
_diffrn_reflns_av_R_equivalents 0.0787
_diffrn_reflns_av_sigmaI/netI 0.0718
_diffrn_reflns_limit_h_max 12
_diffrn_reflns_limit_h_min -12
_diffrn_reflns_limit_k_max 14
_diffrn_reflns_limit_k_min -13
_diffrn_reflns_limit_l_max 15
_diffrn_reflns_limit_l_min -15
_diffrn_reflns_number 14402
_diffrn_reflns_theta_full 25.03
_diffrn_reflns_theta_max 25.03
_diffrn_reflns_theta_min 2.31
_exptl_absorpt_coefficient_mu 1.826
_exptl_absorpt_correction_T_max 0.850
_exptl_absorpt_correction_T_min 0.789
_exptl_absorpt_correction_type multi-scan
_exptl_absorpt_process_details '(SADABS; Bruker, 2000)'
_exptl_crystal_colour colorless
_exptl_crystal_density_diffrn 2.097
_exptl_crystal_density_method 'Not Measured'
_exptl_crystal_description prism
_exptl_crystal_F_000 940
_exptl_crystal_size_max 0.180
_exptl_crystal_size_mid 0.120
_exptl_crystal_size_min 0.040
_refine_diff_density_max 3.408
_refine_diff_density_min -1.317
_refine_ls_extinction_method none
_refine_ls_goodness_of_fit_ref 1.167
_refine_ls_hydrogen_treatment constr
_refine_ls_matrix_type full
_refine_ls_number_parameters 406
_refine_ls_number_reflns 5277
_refine_ls_number_restraints 0
_refine_ls_restrained_S_all 1.167
_refine_ls_R_factor_all 0.0970
_refine_ls_R_factor_gt 0.0823
_refine_ls_shift/su_max 0.003
_refine_ls_shift/su_mean 0.000
_refine_ls_structure_factor_coef Fsqd
_refine_ls_weighting_details 'calc w=1/[\s^2^(Fo^2^)+(0.0492P)^2^+58.7561P] where P=(Fo^2^+2Fc^2^)/3'
_refine_ls_weighting_scheme calc
_refine_ls_wR_factor_gt 0.2169
_refine_ls_wR_factor_ref 0.2243
_reflns_number_gt 4377
_reflns_number_total 5277
_reflns_threshold_expression I>2\s(I)
_cod_data_source_file xu5026.cif
_cod_data_source_block I
_cod_database_code 2228114
_cod_database_fobs_code 2228114

loop_
_symmetry_equiv_pos_site_id
_symmetry_equiv_pos_as_xyz
1 x,y,z
2 -x,-y,-z

loop_
_atom_site_type_symbol
_atom_site_label
_atom_site_fract_x
_atom_site_fract_y
_atom_site_fract_z
_atom_site_U_iso_or_equiv
_atom_site_adp_type
_atom_site_calc_flag
_atom_site_refinement_flags
_atom_site_occupancy
_atom_site_disorder_assembly
_atom_site_disorder_group
In In1 0.23687(10) 0.37849(8) 0.12705(7) 0.0204(3) Uani d . 1 . .
In In2 0.15197(10) 0.63043(9) 0.34430(7) 0.0205(3) Uani d . 1 . .
S S1 -0.0558(3) 0.6360(3) 0.1863(3) 0.0227(7) Uani d . 1 . .
S S2 0.2944(4) 0.3255(3) 0.3720(3) 0.0226(7) Uani d . 1 . .
S S3 0.3709(3) 0.5796(3) 0.1245(3) 0.0225(7) Uani d . 1 . .
O O1 0.0541(10) 0.5445(9) 0.1186(7) 0.030(2) Uani d . 1 . .
O O2 -0.0126(9) 0.6094(9) 0.2926(7) 0.0259(12) Uani d . 1 . .
O O3 -0.0774(11) 0.7586(10) 0.1424(8) 0.037(3) Uani d . 1 . .
O O4 -0.1878(11) 0.6163(11) 0.1984(8) 0.037(3) Uani d . 1 . .
O O5 0.1989(9) 0.3469(9) 0.2939(7) 0.0259(12) Uani d . 1 . .
O O6 0.3012(10) 0.4480(9) 0.3727(8) 0.029(2) Uani d . 1 . .
O O7 0.4358(11) 0.2357(10) 0.3495(8) 0.035(2) Uani d . 1 . .
O O8 0.2261(10) 0.2921(10) 0.4705(8) 0.032(2) Uani d . 1 . .
O O9 0.3816(10) 0.4486(9) 0.1378(8) 0.031(2) Uani d . 1 . .
O O10 0.2435(9) 0.6503(9) 0.1889(7) 0.0259(12) Uani d . 1 . .
O O11 0.3554(11) 0.6339(10) 0.0190(8) 0.041(3) Uani d . 1 . .
O O12 0.4971(11) 0.5716(10) 0.1598(8) 0.035(2) Uani d . 1 . .
O O13 0.2881(10) 0.4015(10) -0.0407(7) 0.0319(17) Uani d . 1 . .
H H13A 0.2306 0.4310 -0.0813 0.048 Uiso d R 1 . .
H H13B 0.3722 0.3720 -0.0684 0.048 Uiso d R 1 . .
O O14 0.0542(10) 0.6127(10) 0.4992(7) 0.0319(17) Uani d . 1 . .
H H14A -0.0315 0.6365 0.5110 0.048 Uiso d R 1 . .
H H14B 0.0906 0.6270 0.5466 0.048 Uiso d R 1 . .
N N1 0.4033(12) 0.1854(10) 0.1249(9) 0.026(3) Uani d . 1 . .
N N2 0.1239(12) 0.2648(11) 0.1099(9) 0.024(2) Uani d . 1 . .
N N3 0.0258(13) 0.8347(11) 0.3484(9) 0.029(3) Uani d . 1 . .
N N4 0.2974(13) 0.7026(11) 0.3855(9) 0.027(3) Uani d . 1 . .
C C1 0.5403(15) 0.1495(15) 0.1316(12) 0.036(4) Uani d . 1 . .
H H1 0.5755 0.2084 0.1308 0.043 Uiso calc R 1 . .
C C2 0.6308(16) 0.0235(15) 0.1399(13) 0.039(4) Uani d . 1 . .
H H2 0.7252 -0.0002 0.1458 0.047 Uiso calc R 1 . .
C C3 0.5828(18) -0.0640(14) 0.1396(12) 0.038(4) Uani d . 1 . .
H H3 0.6439 -0.1472 0.1440 0.046 Uiso calc R 1 . .
C C4 0.4372(17) -0.0271(13) 0.1323(12) 0.035(4) Uani d . 1 . .
C C5 0.3541(15) 0.0995(13) 0.1217(10) 0.025(3) Uani d . 1 . .
C C6 0.2044(13) 0.1400(13) 0.1147(10) 0.023(3) Uani d . 1 . .
C C7 0.1516(18) 0.0558(15) 0.1097(11) 0.034(2) Uani d . 1 . .
C C8 0.241(2) -0.0743(14) 0.1168(13) 0.043(3) Uani d . 1 . .
H H8 0.2051 -0.1314 0.1128 0.051 Uiso calc R 1 . .
C C9 0.377(2) -0.1128(15) 0.1294(13) 0.043(3) Uani d . 1 . .
H H9 0.4334 -0.1971 0.1365 0.051 Uiso calc R 1 . .
C C10 0.0089(18) 0.1022(15) 0.0970(11) 0.034(2) Uani d . 1 . .
H H10 -0.0299 0.0478 0.0907 0.041 Uiso calc R 1 . .
C C11 -0.0732(17) 0.2247(17) 0.0936(13) 0.043(4) Uani d . 1 . .
H H11 -0.1684 0.2547 0.0869 0.051 Uiso calc R 1 . .
C C12 -0.0121(15) 0.3057(14) 0.1005(12) 0.033(3) Uani d . 1 . .
H H12 -0.0681 0.3900 0.0985 0.040 Uiso calc R 1 . .
C C13 -0.1113(17) 0.8982(16) 0.3400(12) 0.038(4) Uani d . 1 . .
H H13 -0.1635 0.8547 0.3339 0.046 Uiso calc R 1 . .
C C14 -0.181(2) 1.0270(15) 0.3400(14) 0.049(5) Uani d . 1 . .
H H14 -0.2748 1.0686 0.3295 0.059 Uiso calc R 1 . .
C C15 -0.106(2) 1.0893(16) 0.3558(12) 0.045(4) Uani d . 1 . .
H H15 -0.1511 1.1744 0.3579 0.054 Uiso calc R 1 . .
C C16 0.0386(19) 1.0274(15) 0.3690(12) 0.040(4) Uani d . 1 . .
C C17 0.0940(16) 0.9010(14) 0.3676(11) 0.030(3) Uani d . 1 . .
C C18 0.2413(15) 0.8307(13) 0.3847(10) 0.026(3) Uani d . 1 . .
C C19 0.3237(18) 0.8895(14) 0.3983(12) 0.035(4) Uani d . 1 . .
C C20 0.260(2) 1.0237(17) 0.3947(13) 0.049(5) Uani d . 1 . .
H H20 0.3137 1.0650 0.4022 0.058 Uiso calc R 1 . .
C C21 0.126(2) 1.0879(15) 0.3809(14) 0.048(5) Uani d . 1 . .
H H21 0.0869 1.1736 0.3789 0.057 Uiso calc R 1 . .
C C22 0.4654(19) 0.8164(19) 0.4137(14) 0.048(3) Uani d . 1 . .
H H22 0.5225 0.8539 0.4233 0.057 Uiso calc R 1 . .
C C23 0.5219(19) 0.6850(19) 0.4148(14) 0.048(3) Uani d . 1 . .
H H23 0.6148 0.6349 0.4253 0.057 Uiso calc R 1 . .
C C24 0.4313(16) 0.6369(16) 0.3995(12) 0.035(4) Uani d . 1 . .
H H24 0.4665 0.5517 0.3989 0.042 Uiso calc R 1 . .
O O15 0.6347(12) 0.3469(12) 0.2823(12) 0.059(4) Uani d . 1 . .
H H15A 0.5690 0.4170 0.2546 0.089 Uiso d R 1 . .
H H15B 0.6100 0.2850 0.3113 0.089 Uiso d R 1 . .
O O16 0.1901(16) 0.5776(15) 0.6508(10) 0.069(5) Uani d . 1 . .
H H16A 0.2024 0.5127 0.6878 0.104 Uiso d R 1 . .
H H16B 0.2324 0.6122 0.6739 0.104 Uiso d R 1 . .

loop_
_atom_site_aniso_label
_atom_site_aniso_U_11
_atom_site_aniso_U_22
_atom_site_aniso_U_33
_atom_site_aniso_U_12
_atom_site_aniso_U_13
_atom_site_aniso_U_23
In1 0.0203(5) 0.0179(5) 0.0237(5) -0.0076(4) -0.0032(4) -0.0041(4)
In2 0.0198(5) 0.0197(5) 0.0224(5) -0.0078(4) -0.0016(4) -0.0048(4)
S1 0.0180(16) 0.0237(17) 0.0250(17) -0.0057(13) -0.0037(13) -0.0053(13)
S2 0.0238(17) 0.0209(17) 0.0225(17) -0.0089(14) -0.0027(13) -0.0015(13)
S3 0.0217(17) 0.0234(17) 0.0238(17) -0.0114(14) -0.0011(13) -0.0022(13)
O1 0.024(5) 0.028(5) 0.028(5) 0.002(4) -0.006(4) -0.011(4)
O2 0.020(3) 0.034(3) 0.023(3) -0.015(2) -0.004(2) 0.008(2)
O3 0.038(6) 0.026(6) 0.034(6) -0.002(5) -0.003(5) -0.003(5)
O4 0.033(6) 0.049(7) 0.036(6) -0.020(5) -0.016(5) -0.003(5)
O5 0.020(3) 0.034(3) 0.023(3) -0.015(2) -0.004(2) 0.008(2)
O6 0.031(5) 0.023(5) 0.031(5) -0.010(4) -0.004(4) 0.002(4)
O7 0.027(5) 0.028(6) 0.041(6) -0.004(5) -0.004(5) -0.002(5)
O8 0.025(5) 0.038(6) 0.030(5) -0.012(5) -0.003(4) 0.002(5)
O9 0.030(6) 0.027(5) 0.037(6) -0.013(5) 0.000(4) -0.008(4)
O10 0.020(3) 0.034(3) 0.023(3) -0.015(2) -0.004(2) 0.008(2)
O11 0.039(6) 0.038(6) 0.023(5) -0.006(5) 0.014(5) 0.008(5)
O12 0.027(5) 0.036(6) 0.046(6) -0.018(5) 0.002(5) -0.006(5)
O13 0.023(4) 0.052(5) 0.022(4) -0.025(4) 0.003(3) 0.009(3)
O14 0.023(4) 0.052(5) 0.022(4) -0.025(4) 0.003(3) 0.009(3)
N1 0.030(7) 0.020(6) 0.024(6) -0.005(5) -0.008(5) -0.004(5)
N2 0.023(6) 0.026(6) 0.026(6) -0.013(5) -0.006(5) 0.002(5)
N3 0.030(7) 0.027(7) 0.029(7) -0.009(5) -0.004(5) -0.011(5)
N4 0.036(7) 0.026(6) 0.024(6) -0.018(6) -0.010(5) -0.001(5)
C1 0.017(7) 0.039(9) 0.040(9) 0.001(6) -0.006(6) -0.005(7)
C2 0.020(7) 0.035(9) 0.046(10) 0.004(7) -0.005(7) -0.002(7)
C3 0.044(10) 0.023(8) 0.034(9) 0.004(7) -0.015(7) 0.000(6)
C4 0.039(9) 0.018(7) 0.042(9) -0.006(7) -0.007(7) 0.004(6)
C5 0.035(8) 0.023(7) 0.016(6) -0.011(6) 0.001(6) -0.007(5)
C6 0.015(6) 0.026(7) 0.025(7) -0.007(6) 0.005(5) -0.010(6)
C7 0.051(7) 0.041(6) 0.026(5) -0.033(6) 0.001(5) -0.008(5)
C8 0.059(7) 0.022(6) 0.044(7) -0.018(6) 0.010(6) -0.007(5)
C9 0.059(7) 0.022(6) 0.044(7) -0.018(6) 0.010(6) -0.007(5)
C10 0.051(7) 0.041(6) 0.026(5) -0.033(6) 0.001(5) -0.008(5)
C11 0.027(8) 0.056(11) 0.047(10) -0.019(8) 0.000(7) -0.009(8)
C12 0.022(7) 0.027(8) 0.047(9) -0.008(6) -0.007(7) 0.002(7)
C13 0.034(9) 0.039(9) 0.032(8) -0.005(7) -0.006(7) -0.008(7)
C14 0.053(11) 0.026(9) 0.050(11) 0.006(8) -0.022(9) 0.000(8)
C15 0.057(11) 0.031(9) 0.032(9) -0.002(8) 0.000(8) -0.013(7)
C16 0.057(11) 0.028(8) 0.032(9) -0.014(8) -0.007(8) -0.003(7)
C17 0.034(8) 0.024(7) 0.031(8) -0.010(6) -0.005(6) -0.004(6)
C18 0.030(8) 0.030(8) 0.015(6) -0.014(6) 0.009(5) -0.002(6)
C19 0.048(10) 0.028(8) 0.035(8) -0.022(7) -0.004(7) -0.004(7)
C20 0.084(15) 0.038(10) 0.040(10) -0.039(11) -0.008(9) -0.006(8)
C21 0.075(14) 0.019(8) 0.053(11) -0.025(9) 0.000(10) -0.005(7)
C22 0.042(7) 0.066(8) 0.048(7) -0.029(7) -0.012(6) -0.013(7)
C23 0.042(7) 0.066(8) 0.048(7) -0.029(7) -0.012(6) -0.013(7)
C24 0.030(8) 0.040(9) 0.037(9) -0.015(7) -0.013(7) 0.003(7)
O15 0.028(6) 0.042(7) 0.107(12) -0.014(6) -0.023(7) 0.009(7)
O16 0.086(11) 0.102(12) 0.050(8) -0.071(10) -0.044(8) 0.038(8)

loop_
_atom_type_symbol
_atom_type_description
_atom_type_scat_dispersion_real
_atom_type_scat_dispersion_imag
_atom_type_scat_source
S S 0.1246 0.1234 'International Tables Vol C Tables 4.2.6.8 and 6.1.1.4'
O O 0.0106 0.0060 'International Tables Vol C Tables 4.2.6.8 and 6.1.1.4'
N N 0.0061 0.0033 'International Tables Vol C Tables 4.2.6.8 and 6.1.1.4'
In In -0.7276 1.3100 'International Tables Vol C Tables 4.2.6.8 and 6.1.1.4'
H H 0.0000 0.0000 'International Tables Vol C Tables 4.2.6.8 and 6.1.1.4'
C C 0.0033 0.0016 'International Tables Vol C Tables 4.2.6.8 and 6.1.1.4'

loop_
_geom_angle_atom_site_label_1
_geom_angle_atom_site_label_2
_geom_angle_atom_site_label_3
_geom_angle_site_symmetry_1
_geom_angle_site_symmetry_3
_geom_angle
_geom_angle_publ_flag
O9 In1 O1 . . 99.7(4) ?
O9 In1 O5 . . 91.1(4) ?
O1 In1 O5 . . 93.0(4) ?
O9 In1 O13 . . 87.6(4) ?
O1 In1 O13 . . 90.4(4) ?
O5 In1 O13 . . 176.5(4) ?
O9 In1 N2 . . 167.3(4) ?
O1 In1 N2 . . 92.8(4) ?
O5 In1 N2 . . 90.8(4) ?
O13 In1 N2 . . 89.8(4) ?
O9 In1 N1 . . 92.2(4) ?
O1 In1 N1 . . 167.8(4) ?
O5 In1 N1 . . 89.7(4) ?
O13 In1 N1 . . 87.2(4) ?
N2 In1 N1 . . 75.3(4) ?
O6 In2 O2 . . 103.9(4) ?
O6 In2 O10 . . 93.0(4) ?
O2 In2 O10 . . 90.0(3) ?
O6 In2 O14 . . 88.1(4) ?
O2 In2 O14 . . 88.6(4) ?
O10 In2 O14 . . 178.4(4) ?
O6 In2 N4 . . 90.1(4) ?
O2 In2 N4 . . 165.7(4) ?
O10 In2 N4 . . 86.4(4) ?
O14 In2 N4 . . 94.7(4) ?
O6 In2 N3 . . 162.6(4) ?
O2 In2 N3 . . 92.0(4) ?
O10 In2 N3 . . 93.8(4) ?
O14 In2 N3 . . 85.4(4) ?
N4 In2 N3 . . 74.4(4) ?
O3 S1 O4 . . 111.4(7) ?
O3 S1 O1 . . 109.8(6) ?
O4 S1 O1 . . 108.3(6) ?
O3 S1 O2 . . 111.8(6) ?
O4 S1 O2 . . 105.6(6) ?
O1 S1 O2 . . 109.9(6) ?
O7 S2 O8 . . 112.4(6) ?
O7 S2 O5 . . 114.4(6) ?
O8 S2 O5 . . 106.6(6) ?
O7 S2 O6 . . 107.7(6) ?
O8 S2 O6 . . 109.7(6) ?
O5 S2 O6 . . 105.9(6) ?
O11 S3 O12 . . 113.5(7) ?
O11 S3 O10 . . 108.3(6) ?
O12 S3 O10 . . 111.7(6) ?
O11 S3 O9 . . 110.9(7) ?
O12 S3 O9 . . 105.8(6) ?
O10 S3 O9 . . 106.5(6) ?
S1 O1 In1 . . 140.6(6) ?
S1 O2 In2 . . 129.8(5) ?
S2 O5 In1 . . 128.9(5) ?
S2 O6 In2 . . 131.2(6) ?
S3 O9 In1 . . 131.6(6) ?
S3 O10 In2 . . 136.9(6) ?
In1 O13 H13A . . 124.8 ?
In1 O13 H13B . . 121.1 ?
H13A O13 H13B . . 113.7 ?
In2 O14 H14A . . 120.1 ?
In2 O14 H14B . . 116.0 ?
H14A O14 H14B . . 112.8 ?
C1 N1 C5 . . 119.4(13) ?
C1 N1 In1 . . 126.4(11) ?
C5 N1 In1 . . 114.1(9) ?
C12 N2 C6 . . 118.5(12) ?
C12 N2 In1 . . 126.6(10) ?
C6 N2 In1 . . 114.9(8) ?
C13 N3 C17 . . 115.7(13) ?
C13 N3 In2 . . 127.4(11) ?
C17 N3 In2 . . 116.7(9) ?
C24 N4 C18 . . 119.1(13) ?
C24 N4 In2 . . 126.0(10) ?
C18 N4 In2 . . 114.5(9) ?
N1 C1 C2 . . 120.4(16) ?
N1 C1 H1 . . 119.8 ?
C2 C1 H1 . . 119.8 ?
C3 C2 C1 . . 121.0(15) ?
C3 C2 H2 . . 119.5 ?
C1 C2 H2 . . 119.5 ?
C2 C3 C4 . . 119.2(14) ?
C2 C3 H3 . . 120.4 ?
C4 C3 H3 . . 120.4 ?
C5 C4 C3 . . 116.8(14) ?
C5 C4 C9 . . 119.8(15) ?
C3 C4 C9 . . 123.3(14) ?
N1 C5 C4 . . 123.0(14) ?
N1 C5 C6 . . 118.8(12) ?
C4 C5 C6 . . 118.0(13) ?
C7 C6 N2 . . 123.0(13) ?
C7 C6 C5 . . 120.3(13) ?
N2 C6 C5 . . 116.6(12) ?
C6 C7 C10 . . 117.1(15) ?
C6 C7 C8 . . 120.3(15) ?
C10 C7 C8 . . 122.6(14) ?
C9 C8 C7 . . 119.7(16) ?
C9 C8 H8 . . 120.2 ?
C7 C8 H8 . . 120.2 ?
C8 C9 C4 . . 121.6(15) ?
C8 C9 H9 . . 119.2 ?
C4 C9 H9 . . 119.2 ?
C11 C10 C7 . . 121.1(14) ?
C11 C10 H10 . . 119.5 ?
C7 C10 H10 . . 119.5 ?
C10 C11 C12 . . 118.7(15) ?
C10 C11 H11 . . 120.6 ?
C12 C11 H11 . . 120.6 ?
N2 C12 C11 . . 121.7(15) ?
N2 C12 H12 . . 119.2 ?
C11 C12 H12 . . 119.2 ?
N3 C13 C14 . . 123.5(17) ?
N3 C13 H13 . . 118.2 ?
C14 C13 H13 . . 118.2 ?
C15 C14 C13 . . 118.1(17) ?
C15 C14 H14 . . 121.0 ?
C13 C14 H14 . . 121.0 ?
C14 C15 C16 . . 121.5(16) ?
C14 C15 H15 . . 119.3 ?
C16 C15 H15 . . 119.3 ?
C17 C16 C15 . . 114.6(16) ?
C17 C16 C21 . . 120.9(16) ?
C15 C16 C21 . . 124.5(16) ?
N3 C17 C16 . . 126.2(15) ?
N3 C17 C18 . . 116.2(13) ?
C16 C17 C18 . . 117.6(14) ?
C19 C18 N4 . . 120.9(13) ?
C19 C18 C17 . . 121.2(14) ?
N4 C18 C17 . . 118.0(13) ?
C18 C19 C22 . . 118.4(15) ?
C18 C19 C20 . . 118.3(16) ?
C22 C19 C20 . . 123.3(16) ?
C21 C20 C19 . . 120.9(16) ?
C21 C20 H20 . . 119.5 ?
C19 C20 H20 . . 119.5 ?
C20 C21 C16 . . 121.1(15) ?
C20 C21 H21 . . 119.4 ?
C16 C21 H21 . . 119.4 ?
C19 C22 C23 . . 120.3(16) ?
C19 C22 H22 . . 119.8 ?
C23 C22 H22 . . 119.8 ?
C24 C23 C22 . . 116.3(17) ?
C24 C23 H23 . . 121.9 ?
C22 C23 H23 . . 121.9 ?
N4 C24 C23 . . 125.0(16) ?
N4 C24 H24 . . 117.5 ?
C23 C24 H24 . . 117.5 ?
H15A O15 H15B . . 118.7 ?
H16A O16 H16B . . 106.6 ?

loop_
_geom_bond_atom_site_label_1
_geom_bond_atom_site_label_2
_geom_bond_site_symmetry_2
_geom_bond_distance
_geom_bond_publ_flag
In1 N1 . 2.240(11) y
In1 N2 . 2.228(11) y
In1 O1 . 2.109(9) y
In1 O5 . 2.187(9) y
In1 O9 . 2.075(10) y
In1 O13 . 2.206(9) y
In2 N3 . 2.247(12) y
In2 N4 . 2.246(11) y
In2 O2 . 2.109(9) y
In2 O6 . 2.103(10) y
In2 O10 . 2.146(9) y
In2 O14 . 2.159(9) y
S1 O3 . 1.425(11) ?
S1 O4 . 1.491(11) ?
S1 O1 . 1.504(10) ?
S1 O2 . 1.509(10) ?
S2 O7 . 1.440(10) ?
S2 O8 . 1.461(10) ?
S2 O5 . 1.497(10) ?
S2 O6 . 1.509(10) ?
S3 O11 . 1.451(10) ?
S3 O12 . 1.456(11) ?
S3 O10 . 1.464(10) ?
S3 O9 . 1.512(10) ?
O13 H13A . 0.8112 ?
O13 H13B . 0.8450 ?
O14 H14A . 0.8198 ?
O14 H14B . 0.8726 ?
N1 C1 . 1.341(19) ?
N1 C5 . 1.351(18) ?
N2 C12 . 1.331(18) ?
N2 C6 . 1.371(18) ?
N3 C13 . 1.34(2) ?
N3 C17 . 1.362(19) ?
N4 C24 . 1.326(19) ?
N4 C18 . 1.394(19) ?
C1 C2 . 1.40(2) ?
C1 H1 . 0.9300 ?
C2 C3 . 1.35(2) ?
C2 H2 . 0.9300 ?
C3 C4 . 1.43(2) ?
C3 H3 . 0.9300 ?
C4 C5 . 1.39(2) ?
C4 C9 . 1.43(2) ?
C5 C6 . 1.462(19) ?
C6 C7 . 1.37(2) ?
C7 C10 . 1.40(2) ?
C7 C8 . 1.44(2) ?
C8 C9 . 1.34(3) ?
C8 H8 . 0.9300 ?
C9 H9 . 0.9300 ?
C10 C11 . 1.35(2) ?
C10 H10 . 0.9300 ?
C11 C12 . 1.40(2) ?
C11 H11 . 0.9300 ?
C12 H12 . 0.9300 ?
C13 C14 . 1.40(2) ?
C13 H13 . 0.9300 ?
C14 C15 . 1.36(3) ?
C14 H14 . 0.9300 ?
C15 C16 . 1.42(3) ?
C15 H15 . 0.9300 ?
C16 C17 . 1.38(2) ?
C16 C21 . 1.44(2) ?
C17 C18 . 1.46(2) ?
C18 C19 . 1.39(2) ?
C19 C22 . 1.41(2) ?
C19 C20 . 1.46(2) ?
C20 C21 . 1.33(3) ?
C20 H20 . 0.9300 ?
C21 H21 . 0.9300 ?
C22 C23 . 1.43(3) ?
C22 H22 . 0.9300 ?
C23 C24 . 1.37(2) ?
C23 H23 . 0.9300 ?
C24 H24 . 0.9300 ?
O15 H15A . 0.9033 ?
O15 H15B . 0.8951 ?
O16 H16A . 0.8201 ?
O16 H16B . 0.8501 ?

loop_
_geom_hbond_atom_site_label_D
_geom_hbond_atom_site_label_H
_geom_hbond_atom_site_label_A
_geom_hbond_site_symmetry_A
_geom_hbond_distance_DH
_geom_hbond_distance_HA
_geom_hbond_distance_DA
_geom_hbond_angle_DHA
O13 H13A O4 2_565 0.81 1.94 2.602(15) 138
O13 H13B O12 2_665 0.84 1.94 2.637(16) 139
O14 H14A O8 2_566 0.82 1.85 2.667(17) 173
O14 H14B O16 . 0.87 1.76 2.565(19) 152
O15 H15A O12 . 0.90 1.99 2.841(18) 156
O15 H15B O7 . 0.89 2.12 2.887(19) 143
O16 H16A O4 2_566 0.82 2.01 2.808(19) 165
O16 H16B O15 2_666 0.85 1.88 2.72(2) 166
C8 H8 O10 1_545 0.93 2.53 3.27(2) 137
C9 H9 O12 1_545 0.93 2.54 3.425(19) 158
C11 H11 O11 2_565 0.93 2.41 3.24(2) 148
C15 H15 O15 1_465 0.93 2.56 3.28(2) 135
